data_2001087
loop_
_publ_author_name
'Janczak, J.'
'Kubiak, R.'

_publ_section_title
;
 Structure of the cyclic barium copper silicate Ba~2~Cu~2~[Si~4~O~12~]
 at 300 K
;
_journal_issue 1
_journal_name_full 'Acta Crystallographica Section C'
_journal_page_first 8
_journal_page_last 10
_journal_paper_doi 10.1107/S0108270191002354
_journal_volume 48
_journal_year 1992
_chemical_formula_sum 'Ba2 Cu2 O12 Si4'
_symmetry_cell_setting tetragonal
_symmetry_space_group_name_H-M 'I 4/m m m'
_cell_angle_alpha 90
_cell_angle_beta 90
_cell_angle_gamma 90
_cell_formula_units_Z 2
_cell_length_a 7.052(2)
_cell_length_b 7.052(2)
_cell_length_c 11.150(3)
_cell_volume 554.5(3)
_diffrn_radiation_type Mo
_diffrn_radiation_wavelength 0.71073
_exptl_absorpt_coefficient_mu 11.14
_exptl_crystal_density_diffrn 4.228
_exptl_crystal_F_000 644
_cod_data_source_file ab0183.cif
_cod_data_source_block ab0183a
_cod_original_cell_volume 554.4(4)
_cod_original_formula_sum 'Ba2 Cu2 Si4 O12'
_cod_database_code 2001087

loop_
_atom_site_label
_atom_site_fract_x
_atom_site_fract_y
_atom_site_fract_z
_atom_site_U_iso_or_equiv
Ba .00 .5000 .25000 .0157(12)
Cu .5000 .5000 .1225(3) .0089(17)
Si .2245(5) .2245(5) .00 .010(2)
O(1) .3070(11) .3070(11) .1199(8) .051(6)
O(2) .00 .259(2) .00 .070(10)
